data_4339156
loop_
_publ_author_name
'Orselli, Enrico'
'Kottas, Gregg S.'
'Konradsson, Asgeir E.'
'Coppo, Paolo'
'Fr\"ohlich, Roland'
'de Cola, Luisa'
'van Dijken, Addy'
'B\"uchel, Michael'
'B\"orner, Herbert'

_publ_section_title
;
 Blue-emitting iridium complexes with substituted 1,2,4-triazole ligands:
 synthesis, photophysics, and devices.
;
_journal_issue 26
_journal_name_full 'Inorganic chemistry'
_journal_page_first 11082
_journal_page_last 11093
_journal_paper_doi 10.1021/ic701110p
_journal_volume 46
_journal_year 2007
_chemical_formula_sum 'C35 H19 F6 Ir N6'
_chemical_formula_weight 829.76
_chemical_name_systematic
; 
 ? 
;
_space_group_IT_number 14
_symmetry_cell_setting monoclinic
_symmetry_space_group_name_Hall '-P 2ybc'
_symmetry_space_group_name_H-M 'P 1 21/c 1'
_atom_sites_solution_hydrogens geom
_atom_sites_solution_primary direct
_atom_sites_solution_secondary difmap
_audit_creation_method SHELXL-97
_cell_angle_alpha 90.00
_cell_angle_beta 101.247(1)
_cell_angle_gamma 90.00
_cell_formula_units_Z 4
_cell_length_a 17.8018(2)
_cell_length_b 9.6752(1)
_cell_length_c 17.7056(2)
_cell_measurement_reflns_used 6239
_cell_measurement_temperature 198(2)
_cell_measurement_theta_max 27.88
_cell_measurement_theta_min 0.41
_cell_volume 2990.98(6)
_computing_cell_refinement 'Collect (Nonius B.V., 1998)'
_computing_data_collection 'Collect (Nonius B.V., 1998)'
_computing_data_reduction 'Denzo-SMN (Otwinowski & Minor, 1997)'
_computing_molecular_graphics 'SCHAKAL (Keller, 1997)'
_computing_publication_material 'SHELXL-97 (Sheldrick, 1997)'
_computing_structure_refinement 'SHELXL-97 (Sheldrick, 1997)'
_computing_structure_solution 'SHELXS-97 (Sheldrick, 1990)'
_diffrn_ambient_temperature 198(2)
_diffrn_measured_fraction_theta_full 0.997
_diffrn_measured_fraction_theta_max 0.997
_diffrn_measurement_device_type 'Nonius KappaCCD'
_diffrn_measurement_method '\w and \f scans'
_diffrn_radiation_monochromator graphite
_diffrn_radiation_source 'rotating anode Nonius FR591'
_diffrn_radiation_type MoK\a
_diffrn_radiation_wavelength 0.71073
_diffrn_reflns_av_R_equivalents 0.0458
_diffrn_reflns_av_sigmaI/netI 0.0408
_diffrn_reflns_limit_h_max 23
_diffrn_reflns_limit_h_min -23
_diffrn_reflns_limit_k_max 12
_diffrn_reflns_limit_k_min -11
_diffrn_reflns_limit_l_max 15
_diffrn_reflns_limit_l_min -23
_diffrn_reflns_number 19559
_diffrn_reflns_theta_full 27.88
_diffrn_reflns_theta_max 27.88
_diffrn_reflns_theta_min 2.41
_exptl_absorpt_coefficient_mu 4.539
_exptl_absorpt_correction_T_max 0.3966
_exptl_absorpt_correction_T_min 0.2345
_exptl_absorpt_correction_type multi-scan
_exptl_absorpt_process_details 'SORTAV (Blessing, 1995 & 1997)'
_exptl_crystal_colour yellow
_exptl_crystal_density_diffrn 1.843
_exptl_crystal_density_method 'not measured'
_exptl_crystal_description block
_exptl_crystal_F_000 1608
_exptl_crystal_size_max 0.45
_exptl_crystal_size_mid 0.30
_exptl_crystal_size_min 0.25
_refine_diff_density_max 1.148
_refine_diff_density_min -1.137
_refine_diff_density_rms 0.094
_refine_ls_extinction_method none
_refine_ls_goodness_of_fit_ref 1.027
_refine_ls_hydrogen_treatment riding
_refine_ls_matrix_type full
_refine_ls_number_parameters 433
_refine_ls_number_reflns 7131
_refine_ls_number_restraints 0
_refine_ls_restrained_S_all 1.027
_refine_ls_R_factor_all 0.0400
_refine_ls_R_factor_gt 0.0283
_refine_ls_shift/su_max 0.002
_refine_ls_shift/su_mean 0.000
_refine_ls_structure_factor_coef Fsqd
_refine_ls_weighting_details 'calc w=1/[\s^2^(Fo^2^)+(0.0343P)^2^+0.0142P] where P=(Fo^2^+2Fc^2^)/3'
_refine_ls_weighting_scheme calc
_refine_ls_wR_factor_gt 0.0650
_refine_ls_wR_factor_ref 0.0694
_reflns_number_gt 5782
_reflns_number_total 7131
_reflns_threshold_expression >2sigma(I)
_cod_data_source_file ic701110p-file004.cif
_cod_data_source_block fro4086
_cod_original_sg_symbol_H-M P21/c
_cod_database_code 4339156

loop_
_symmetry_equiv_pos_as_xyz
'x, y, z'
'-x, y+1/2, -z+1/2'
'-x, -y, -z'
'x, -y-1/2, z-1/2'

loop_
_atom_site_label
_atom_site_type_symbol
_atom_site_fract_x
_atom_site_fract_y
_atom_site_fract_z
_atom_site_U_iso_or_equiv
_atom_site_adp_type
_atom_site_occupancy
_atom_site_symmetry_multiplicity
_atom_site_calc_flag
_atom_site_refinement_flags
Ir Ir -0.262492(6) 0.028980(13) 0.451059(7) 0.03386(5) Uani 1 1 d .
N1 N -0.19752(14) -0.1610(3) 0.46726(16) 0.0414(6) Uani 1 1 d .
C2 C -0.22183(19) -0.2820(3) 0.4901(2) 0.0500(9) Uani 1 1 d .
H2 H -0.2708 -0.2862 0.5038 0.060 Uiso 1 1 calc R
C3 C -0.1780(2) -0.4017(4) 0.4945(2) 0.0554(10) Uani 1 1 d .
H3 H -0.1971 -0.4863 0.5106 0.067 Uiso 1 1 calc R
C4 C -0.1066(2) -0.3963(4) 0.4754(2) 0.0548(9) Uani 1 1 d .
H4 H -0.0757 -0.4769 0.4785 0.066 Uiso 1 1 calc R
C5 C -0.08039(18) -0.2715(4) 0.4515(2) 0.0493(9) Uani 1 1 d .
H5 H -0.0316 -0.2659 0.4375 0.059 Uiso 1 1 calc R
C6 C -0.12639(17) -0.1556(3) 0.44849(19) 0.0407(8) Uani 1 1 d .
C7 C -0.10586(18) -0.0195(3) 0.4243(2) 0.0394(7) Uani 1 1 d .
N8 N -0.15606(14) 0.0849(3) 0.42439(16) 0.0405(6) Uani 1 1 d .
N9 N -0.12364(14) 0.2005(3) 0.39990(15) 0.0405(6) Uani 1 1 d .
C10 C -0.05654(17) 0.1537(4) 0.38589(19) 0.0417(8) Uani 1 1 d .
N11 N -0.04241(15) 0.0189(3) 0.40049(18) 0.0430(7) Uani 1 1 d .
C12 C -0.00224(17) 0.2455(4) 0.3572(2) 0.0453(8) Uani 1 1 d .
C13 C -0.01654(19) 0.3858(4) 0.3481(2) 0.0510(9) Uani 1 1 d .
H13 H -0.0618 0.4251 0.3598 0.061 Uiso 1 1 calc R
C14 C 0.0362(2) 0.4667(4) 0.3218(3) 0.0583(11) Uani 1 1 d .
F14 F 0.02353(15) 0.6049(3) 0.31652(18) 0.0904(9) Uani 1 1 d .
C15 C 0.1017(2) 0.4153(5) 0.3009(3) 0.0760(13) Uani 1 1 d .
H15 H 0.1366 0.4726 0.2809 0.091 Uiso 1 1 calc R
C16 C 0.1127(2) 0.2769(5) 0.3112(3) 0.0812(14) Uani 1 1 d .
F16 F 0.17542(17) 0.2207(3) 0.2909(2) 0.1390(15) Uani 1 1 d .
C17 C 0.0641(2) 0.1906(4) 0.3396(2) 0.0630(11) Uani 1 1 d .
H17 H 0.0755 0.0951 0.3470 0.076 Uiso 1 1 calc R
N21 N -0.23588(14) 0.0700(3) 0.56696(16) 0.0376(6) Uani 1 1 d .
C22 C -0.17203(18) 0.1362(4) 0.6016(2) 0.0488(9) Uani 1 1 d .
H22 H -0.1344 0.1590 0.5723 0.059 Uiso 1 1 calc R
C23 C -0.1595(2) 0.1717(4) 0.6781(2) 0.0554(10) Uani 1 1 d .
H23 H -0.1139 0.2182 0.7015 0.066 Uiso 1 1 calc R
C24 C -0.2143(2) 0.1390(4) 0.7204(2) 0.0574(10) Uani 1 1 d .
H24 H -0.2066 0.1631 0.7734 0.069 Uiso 1 1 calc R
C25 C -0.2796(2) 0.0717(4) 0.6862(2) 0.0495(8) Uani 1 1 d .
H25 H -0.3177 0.0500 0.7151 0.059 Uiso 1 1 calc R
C26 C -0.29004(18) 0.0350(3) 0.6085(2) 0.0375(7) Uani 1 1 d .
C27 C -0.35612(17) -0.0389(3) 0.56268(19) 0.0335(7) Uani 1 1 d .
C28 C -0.41614(17) -0.0971(3) 0.59129(18) 0.0374(7) Uani 1 1 d .
F28 F -0.41976(12) -0.0838(2) 0.66669(12) 0.0547(5) Uani 1 1 d .
C29 C -0.47443(17) -0.1698(3) 0.5462(2) 0.0402(8) Uani 1 1 d .
H29 H -0.5147 -0.2097 0.5670 0.048 Uiso 1 1 calc R
C30 C -0.47150(17) -0.1817(3) 0.4697(2) 0.0393(7) Uani 1 1 d .
F30 F -0.52845(11) -0.2544(2) 0.42428(12) 0.0560(5) Uani 1 1 d .
C31 C -0.41503(16) -0.1257(3) 0.43683(19) 0.0369(7) Uani 1 1 d .
H31 H -0.4163 -0.1359 0.3832 0.044 Uiso 1 1 calc R
C32 C -0.35518(16) -0.0529(3) 0.48340(19) 0.0337(7) Uani 1 1 d .
N41 N -0.30479(16) 0.0006(3) 0.33596(17) 0.0402(6) Uani 1 1 d .
C42 C -0.29076(19) -0.1122(4) 0.2958(2) 0.0508(9) Uani 1 1 d .
H42 H -0.2564 -0.1807 0.3207 0.061 Uiso 1 1 calc R
C43 C -0.3248(2) -0.1305(5) 0.2199(2) 0.0665(12) Uani 1 1 d .
H43 H -0.3147 -0.2110 0.1928 0.080 Uiso 1 1 calc R
C44 C -0.3744(3) -0.0293(5) 0.1834(3) 0.0752(14) Uani 1 1 d .
H44 H -0.3990 -0.0401 0.1311 0.090 Uiso 1 1 calc R
C45 C -0.3873(2) 0.0853(5) 0.2232(2) 0.0636(11) Uani 1 1 d .
H45 H -0.4206 0.1552 0.1983 0.076 Uiso 1 1 calc R
C46 C -0.35216(17) 0.1015(4) 0.30010(19) 0.0432(8) Uani 1 1 d .
C47 C -0.36008(16) 0.2178(3) 0.35037(19) 0.0398(7) Uani 1 1 d .
C48 C -0.40399(19) 0.3375(4) 0.3285(2) 0.0497(9) Uani 1 1 d .
F48 F -0.44626(13) 0.3482(3) 0.25607(13) 0.0710(7) Uani 1 1 d .
C49 C -0.4089(2) 0.4439(4) 0.3773(3) 0.0548(10) Uani 1 1 d .
H49 H -0.4391 0.5235 0.3611 0.066 Uiso 1 1 calc R
C50 C -0.3681(2) 0.4307(4) 0.4510(2) 0.0472(9) Uani 1 1 d .
F50 F -0.37211(15) 0.53511(19) 0.50135(17) 0.0680(7) Uani 1 1 d .
C51 C -0.32470(17) 0.3156(3) 0.4776(2) 0.0423(8) Uani 1 1 d .
H51 H -0.2986 0.3107 0.5297 0.051 Uiso 1 1 calc R
C52 C -0.31972(16) 0.2070(3) 0.42707(19) 0.0367(7) Uani 1 1 d .

loop_
_atom_site_aniso_label
_atom_site_aniso_U_11
_atom_site_aniso_U_22
_atom_site_aniso_U_33
_atom_site_aniso_U_23
_atom_site_aniso_U_13
_atom_site_aniso_U_12
Ir 0.02533(7) 0.03490(8) 0.04112(8) 0.00255(5) 0.00594(5) -0.00135(4)
N1 0.0313(13) 0.0392(15) 0.0532(18) 0.0025(13) 0.0069(12) 0.0010(11)
C2 0.0372(17) 0.0385(18) 0.075(3) 0.0080(18) 0.0123(17) 0.0016(14)
C3 0.049(2) 0.039(2) 0.077(3) 0.0067(19) 0.0085(19) -0.0027(16)
C4 0.049(2) 0.045(2) 0.068(3) 0.0002(19) 0.0045(18) 0.0110(17)
C5 0.0355(18) 0.056(2) 0.056(2) 0.0017(18) 0.0088(16) 0.0054(16)
C6 0.0301(16) 0.0460(19) 0.0453(19) 0.0008(15) 0.0054(14) 0.0022(14)
C7 0.0251(15) 0.0472(19) 0.0455(19) 0.0011(15) 0.0060(13) -0.0032(13)
N8 0.0307(13) 0.0425(15) 0.0482(17) 0.0056(13) 0.0077(12) -0.0015(12)
N9 0.0313(13) 0.0461(16) 0.0438(16) 0.0061(13) 0.0068(12) -0.0042(11)
C10 0.0310(16) 0.052(2) 0.0407(19) 0.0033(16) 0.0040(14) -0.0042(14)
N11 0.0309(14) 0.0538(17) 0.0441(17) 0.0009(13) 0.0066(12) -0.0006(12)
C12 0.0331(16) 0.057(2) 0.045(2) 0.0052(17) 0.0061(14) -0.0058(15)
C13 0.0393(18) 0.062(2) 0.049(2) 0.0034(18) 0.0011(16) -0.0066(16)
C14 0.054(2) 0.056(3) 0.063(3) 0.0160(19) 0.008(2) -0.0100(18)
F14 0.0782(17) 0.0665(17) 0.131(3) 0.0296(17) 0.0313(17) -0.0110(13)
C15 0.055(3) 0.082(3) 0.099(4) 0.020(3) 0.034(2) -0.009(2)
C16 0.052(2) 0.083(3) 0.120(4) 0.018(3) 0.044(3) 0.002(2)
F16 0.089(2) 0.104(2) 0.259(5) 0.037(3) 0.121(3) 0.0127(17)
C17 0.048(2) 0.063(3) 0.083(3) 0.012(2) 0.027(2) -0.0012(18)
N21 0.0339(14) 0.0339(13) 0.0429(16) -0.0006(12) 0.0025(12) -0.0061(11)
C22 0.0354(17) 0.050(2) 0.057(2) 0.0029(17) -0.0027(16) -0.0098(15)
C23 0.048(2) 0.056(2) 0.054(2) -0.0041(18) -0.0099(18) -0.0111(18)
C24 0.059(2) 0.062(2) 0.046(2) -0.0062(18) -0.0033(18) -0.0086(19)
C25 0.049(2) 0.054(2) 0.045(2) -0.0081(17) 0.0083(16) 0.0004(17)
C26 0.0351(17) 0.0338(17) 0.0420(18) -0.0011(13) 0.0037(14) 0.0041(13)
C27 0.0300(15) 0.0285(16) 0.0424(18) 0.0030(12) 0.0076(13) 0.0016(11)
C28 0.0394(17) 0.0329(17) 0.0414(18) 0.0020(14) 0.0115(14) 0.0008(13)
F28 0.0578(12) 0.0667(13) 0.0439(12) -0.0059(11) 0.0203(10) -0.0152(11)
C29 0.0321(16) 0.0359(17) 0.055(2) 0.0034(15) 0.0146(15) -0.0040(13)
C30 0.0324(16) 0.0322(17) 0.051(2) -0.0034(14) 0.0031(14) -0.0020(13)
F30 0.0441(11) 0.0626(13) 0.0607(14) -0.0128(11) 0.0092(9) -0.0249(10)
C31 0.0331(15) 0.0368(17) 0.0408(18) -0.0026(14) 0.0074(13) -0.0015(13)
C32 0.0255(14) 0.0325(16) 0.0436(18) 0.0030(13) 0.0081(13) 0.0033(11)
N41 0.0299(14) 0.0518(16) 0.0411(16) -0.0031(13) 0.0129(12) -0.0052(11)
C42 0.0396(18) 0.063(2) 0.052(2) -0.0142(19) 0.0132(16) -0.0029(16)
C43 0.051(2) 0.091(3) 0.061(3) -0.028(2) 0.016(2) -0.006(2)
C44 0.058(3) 0.116(4) 0.049(3) -0.015(2) 0.005(2) 0.002(3)
C45 0.058(2) 0.087(3) 0.045(2) 0.001(2) 0.0093(19) 0.001(2)
C46 0.0302(16) 0.060(2) 0.0400(19) 0.0101(17) 0.0093(14) -0.0024(15)
C47 0.0305(15) 0.0457(18) 0.0444(19) 0.0124(15) 0.0102(14) -0.0010(13)
C48 0.0414(19) 0.060(2) 0.049(2) 0.0208(18) 0.0129(16) 0.0043(16)
F48 0.0689(15) 0.0843(17) 0.0564(14) 0.0295(13) 0.0039(12) 0.0184(13)
C49 0.044(2) 0.042(2) 0.080(3) 0.022(2) 0.017(2) 0.0068(15)
C50 0.0444(19) 0.0333(17) 0.068(3) 0.0020(17) 0.0213(18) -0.0003(15)
F50 0.0764(17) 0.0385(12) 0.094(2) -0.0044(11) 0.0291(15) 0.0034(10)
C51 0.0377(17) 0.0336(17) 0.056(2) 0.0011(15) 0.0115(15) -0.0044(13)
C52 0.0265(14) 0.0366(17) 0.0486(19) 0.0087(15) 0.0114(13) -0.0032(12)

loop_
_atom_type_symbol
_atom_type_description
_atom_type_scat_dispersion_real
_atom_type_scat_dispersion_imag
_atom_type_scat_source
C C 0.0033 0.0016 'International Tables Vol C Tables 4.2.6.8 and 6.1.1.4'
H H 0.0000 0.0000 'International Tables Vol C Tables 4.2.6.8 and 6.1.1.4'
N N 0.0061 0.0033 'International Tables Vol C Tables 4.2.6.8 and 6.1.1.4'
F F 0.0171 0.0103 'International Tables Vol C Tables 4.2.6.8 and 6.1.1.4'
Ir Ir -1.4442 7.9887 'International Tables Vol C Tables 4.2.6.8 and 6.1.1.4'

loop_
_geom_angle_atom_site_label_1
_geom_angle_atom_site_label_2
_geom_angle_atom_site_label_3
_geom_angle
C52 Ir C32 89.29(11)
C52 Ir N41 80.29(12)
C32 Ir N41 93.88(12)
C52 Ir N21 93.11(12)
C32 Ir N21 80.43(12)
N41 Ir N21 171.39(10)
C52 Ir N8 99.99(11)
C32 Ir N8 170.62(11)
N41 Ir N8 89.06(11)
N21 Ir N8 97.57(10)
C52 Ir N1 174.90(12)
C32 Ir N1 94.28(10)
N41 Ir N1 95.82(11)
N21 Ir N1 91.07(11)
N8 Ir N1 76.55(10)
C2 N1 C6 118.4(3)
C2 N1 Ir 126.0(2)
C6 N1 Ir 115.5(2)
N1 C2 C3 122.4(3)
C4 C3 C2 119.2(3)
C3 C4 C5 119.2(3)
C4 C5 C6 119.0(3)
N1 C6 C5 121.8(3)
N1 C6 C7 113.8(3)
C5 C6 C7 124.4(3)
N11 C7 N8 113.2(3)
N11 C7 C6 128.5(3)
N8 C7 C6 118.2(3)
C7 N8 N9 106.9(3)
C7 N8 Ir 115.6(2)
N9 N8 Ir 137.2(2)
C10 N9 N8 103.2(3)
N11 C10 N9 115.5(3)
N11 C10 C12 122.7(3)
N9 C10 C12 121.8(3)
C7 N11 C10 101.1(3)
C13 C12 C17 119.7(3)
C13 C12 C10 120.8(3)
C17 C12 C10 119.4(3)
C14 C13 C12 118.5(4)
F14 C14 C13 118.1(4)
F14 C14 C15 118.3(3)
C13 C14 C15 123.6(4)
C16 C15 C14 115.2(4)
F16 C16 C17 117.8(4)
F16 C16 C15 117.7(4)
C17 C16 C15 124.4(4)
C16 C17 C12 118.5(4)
C22 N21 C26 119.8(3)
C22 N21 Ir 123.9(2)
C26 N21 Ir 116.2(2)
N21 C22 C23 122.0(3)
C22 C23 C24 118.9(3)
C25 C24 C23 120.0(4)
C24 C25 C26 119.6(4)
N21 C26 C25 119.7(3)
N21 C26 C27 113.3(3)
C25 C26 C27 127.0(3)
C28 C27 C32 118.9(3)
C28 C27 C26 125.7(3)
C32 C27 C26 115.4(3)
F28 C28 C29 116.5(3)
F28 C28 C27 120.6(3)
C29 C28 C27 122.9(3)
C30 C29 C28 116.6(3)
F30 C30 C31 118.6(3)
F30 C30 C29 117.4(3)
C31 C30 C29 124.0(3)
C30 C31 C32 119.1(3)
C31 C32 C27 118.5(3)
C31 C32 Ir 127.0(2)
C27 C32 Ir 114.5(2)
C42 N41 C46 119.6(3)
C42 N41 Ir 124.2(3)
C46 N41 Ir 116.2(2)
N41 C42 C43 121.8(4)
C42 C43 C44 118.9(4)
C45 C44 C43 119.4(4)
C44 C45 C46 120.8(4)
N41 C46 C45 119.6(4)
N41 C46 C47 113.1(3)
C45 C46 C47 127.3(3)
C48 C47 C52 118.5(3)
C48 C47 C46 125.6(3)
C52 C47 C46 116.0(3)
F48 C48 C49 116.7(3)
F48 C48 C47 119.8(3)
C49 C48 C47 123.4(3)
C48 C49 C50 116.5(3)
F50 C50 C49 118.0(3)
F50 C50 C51 118.2(4)
C49 C50 C51 123.8(4)
C50 C51 C52 119.3(3)
C51 C52 C47 118.5(3)
C51 C52 Ir 127.3(2)
C47 C52 Ir 114.2(2)

loop_
_geom_bond_atom_site_label_1
_geom_bond_atom_site_label_2
_geom_bond_distance
Ir C52 2.004(3)
Ir C32 2.012(3)
Ir N41 2.049(3)
Ir N21 2.053(3)
Ir N8 2.111(3)
Ir N1 2.161(3)
N1 C2 1.337(4)
N1 C6 1.371(4)
C2 C3 1.390(5)
C3 C4 1.379(5)
C4 C5 1.390(5)
C5 C6 1.384(5)
C6 C7 1.453(5)
C7 N11 1.333(4)
C7 N8 1.349(4)
N8 N9 1.367(4)
N9 C10 1.345(4)
C10 N11 1.344(4)
C10 C12 1.474(4)
C12 C13 1.384(5)
C12 C17 1.384(5)
C13 C14 1.372(5)
C14 F14 1.355(5)
C14 C15 1.383(6)
C15 C16 1.361(7)
C16 F16 1.352(5)
C16 C17 1.368(5)
N21 C22 1.344(4)
N21 C26 1.364(4)
C22 C23 1.373(5)
C23 C24 1.377(5)
C24 C25 1.367(5)
C25 C26 1.399(5)
C26 C27 1.477(4)
C27 C28 1.388(4)
C27 C32 1.414(5)
C28 F28 1.355(4)
C28 C29 1.373(4)
C29 C30 1.370(5)
C30 F30 1.361(3)
C30 C31 1.368(4)
C31 C32 1.403(4)
N41 C42 1.353(4)
N41 C46 1.363(4)
C42 C43 1.373(5)
C43 C44 1.390(6)
C44 C45 1.357(6)
C45 C46 1.391(5)
C46 C47 1.459(5)
C47 C48 1.408(5)
C47 C52 1.411(4)
C48 F48 1.359(4)
C48 C49 1.357(5)
C49 C50 1.371(5)
C50 F50 1.358(4)
C50 C51 1.385(5)
C51 C52 1.393(4)

loop_
_geom_torsion_atom_site_label_1
_geom_torsion_atom_site_label_2
_geom_torsion_atom_site_label_3
_geom_torsion_atom_site_label_4
_geom_torsion
C52 Ir N1 C2 -133.3(11)
C32 Ir N1 C2 1.1(3)
N41 Ir N1 C2 -93.3(3)
N21 Ir N1 C2 81.5(3)
N8 Ir N1 C2 179.1(3)
C52 Ir N1 C6 43.5(13)
C32 Ir N1 C6 177.8(2)
N41 Ir N1 C6 83.5(2)
N21 Ir N1 C6 -101.7(2)
N8 Ir N1 C6 -4.2(2)
C6 N1 C2 C3 -0.7(5)
Ir N1 C2 C3 175.9(3)
N1 C2 C3 C4 0.5(6)
C2 C3 C4 C5 -0.5(6)
C3 C4 C5 C6 0.8(6)
C2 N1 C6 C5 1.0(5)
Ir N1 C6 C5 -176.0(3)
C2 N1 C6 C7 179.8(3)
Ir N1 C6 C7 2.8(4)
C4 C5 C6 N1 -1.0(5)
C4 C5 C6 C7 -179.7(3)
N1 C6 C7 N11 -178.0(3)
C5 C6 C7 N11 0.8(6)
N1 C6 C7 N8 1.5(5)
C5 C6 C7 N8 -179.7(3)
N11 C7 N8 N9 -0.6(4)
C6 C7 N8 N9 179.8(3)
N11 C7 N8 Ir 174.4(2)
C6 C7 N8 Ir -5.2(4)
C52 Ir N8 C7 -171.2(2)
C32 Ir N8 C7 17.2(9)
N41 Ir N8 C7 -91.3(3)
N21 Ir N8 C7 94.2(2)
N1 Ir N8 C7 4.9(2)
C52 Ir N8 N9 1.7(3)
C32 Ir N8 N9 -169.9(6)
N41 Ir N8 N9 81.7(3)
N21 Ir N8 N9 -92.8(3)
N1 Ir N8 N9 177.9(3)
C7 N8 N9 C10 1.0(3)
Ir N8 N9 C10 -172.4(3)
N8 N9 C10 N11 -1.1(4)
N8 N9 C10 C12 179.5(3)
N8 C7 N11 C10 0.0(4)
C6 C7 N11 C10 179.5(4)
N9 C10 N11 C7 0.7(4)
C12 C10 N11 C7 -179.9(3)
N11 C10 C12 C13 -175.4(3)
N9 C10 C12 C13 4.0(5)
N11 C10 C12 C17 4.2(5)
N9 C10 C12 C17 -176.4(3)
C17 C12 C13 C14 -0.1(6)
C10 C12 C13 C14 179.5(3)
C12 C13 C14 F14 -176.9(3)
C12 C13 C14 C15 2.5(7)
F14 C14 C15 C16 176.9(4)
C13 C14 C15 C16 -2.5(8)
C14 C15 C16 F16 179.2(5)
C14 C15 C16 C17 0.2(8)
F16 C16 C17 C12 -176.9(4)
C15 C16 C17 C12 2.0(8)
C13 C12 C17 C16 -2.0(6)
C10 C12 C17 C16 178.4(4)
C52 Ir N21 C22 -90.5(3)
C32 Ir N21 C22 -179.2(3)
N41 Ir N21 C22 -130.2(7)
N8 Ir N21 C22 10.1(3)
N1 Ir N21 C22 86.6(3)
C52 Ir N21 C26 84.9(2)
C32 Ir N21 C26 -3.9(2)
N41 Ir N21 C26 45.2(8)
N8 Ir N21 C26 -174.6(2)
N1 Ir N21 C26 -98.0(2)
C26 N21 C22 C23 -0.8(5)
Ir N21 C22 C23 174.4(3)
N21 C22 C23 C24 -0.2(6)
C22 C23 C24 C25 0.2(6)
C23 C24 C25 C26 0.8(6)
C22 N21 C26 C25 1.8(5)
Ir N21 C26 C25 -173.8(2)
C22 N21 C26 C27 -179.1(3)
Ir N21 C26 C27 5.3(3)
C24 C25 C26 N21 -1.8(5)
C24 C25 C26 C27 179.2(3)
N21 C26 C27 C28 174.1(3)
C25 C26 C27 C28 -6.9(5)
N21 C26 C27 C32 -4.1(4)
C25 C26 C27 C32 174.9(3)
C32 C27 C28 F28 -178.8(3)
C26 C27 C28 F28 3.1(4)
C32 C27 C28 C29 1.0(4)
C26 C27 C28 C29 -177.1(3)
F28 C28 C29 C30 179.1(3)
C27 C28 C29 C30 -0.7(5)
C28 C29 C30 F30 179.4(3)
C28 C29 C30 C31 -0.4(5)
F30 C30 C31 C32 -178.7(3)
C29 C30 C31 C32 1.1(5)
C30 C31 C32 C27 -0.8(4)
C30 C31 C32 Ir 176.0(2)
C28 C27 C32 C31 -0.2(4)
C26 C27 C32 C31 178.1(3)
C28 C27 C32 Ir -177.4(2)
C26 C27 C32 Ir 0.9(3)
C52 Ir C32 C31 91.3(3)
N41 Ir C32 C31 11.1(3)
N21 Ir C32 C31 -175.4(3)
N8 Ir C32 C31 -97.0(8)
N1 Ir C32 C31 -85.1(3)
C52 Ir C32 C27 -91.8(2)
N41 Ir C32 C27 -172.1(2)
N21 Ir C32 C27 1.4(2)
N8 Ir C32 C27 79.9(8)
N1 Ir C32 C27 91.8(2)
C52 Ir N41 C42 178.6(3)
C32 Ir N41 C42 -92.8(3)
N21 Ir N41 C42 -141.1(7)
N8 Ir N41 C42 78.3(3)
N1 Ir N41 C42 1.9(3)
C52 Ir N41 C46 -3.9(2)
C32 Ir N41 C46 84.7(2)
N21 Ir N41 C46 36.4(8)
N8 Ir N41 C46 -104.2(2)
N1 Ir N41 C46 179.4(2)
C46 N41 C42 C43 -2.0(5)
Ir N41 C42 C43 175.4(3)
N41 C42 C43 C44 0.7(6)
C42 C43 C44 C45 0.6(7)
C43 C44 C45 C46 -0.7(7)
C42 N41 C46 C45 1.9(5)
Ir N41 C46 C45 -175.7(3)
C42 N41 C46 C47 -178.5(3)
Ir N41 C46 C47 3.9(3)
C44 C45 C46 N41 -0.5(6)
C44 C45 C46 C47 179.9(4)
N41 C46 C47 C48 178.7(3)
C45 C46 C47 C48 -1.8(5)
N41 C46 C47 C52 -1.3(4)
C45 C46 C47 C52 178.3(3)
C52 C47 C48 F48 -177.0(3)
C46 C47 C48 F48 3.0(5)
C52 C47 C48 C49 0.7(5)
C46 C47 C48 C49 -179.2(3)
F48 C48 C49 C50 177.9(3)
C47 C48 C49 C50 0.2(5)
C48 C49 C50 F50 -179.7(3)
C48 C49 C50 C51 -1.4(5)
F50 C50 C51 C52 180.0(3)
C49 C50 C51 C52 1.6(5)
C50 C51 C52 C47 -0.7(4)
C50 C51 C52 Ir -179.0(2)
C48 C47 C52 C51 -0.4(4)
C46 C47 C52 C51 179.5(3)
C48 C47 C52 Ir 178.1(2)
C46 C47 C52 Ir -1.9(3)
C32 Ir C52 C51 87.4(3)
N41 Ir C52 C51 -178.6(3)
N21 Ir C52 C51 7.0(3)
N8 Ir C52 C51 -91.3(3)
N1 Ir C52 C51 -138.1(11)
C32 Ir C52 C47 -91.0(2)
N41 Ir C52 C47 3.0(2)
N21 Ir C52 C47 -171.4(2)
N8 Ir C52 C47 90.3(2)
N1 Ir C52 C47 43.5(13)
